data_4322596
loop_
_publ_author_name
'Kevin R. Heier'
'Alexander J. Norquist'
'Christopher G. Wilson'
'Charlotte L. Stern'
'Kenneth R. Poeppelmeier'

_publ_contact_author
;
Poeppelmeier, Kenneth R.
Department of Chemistry
Northwestern University
Evanston IL 60208-3313
;
_publ_contact_author_email 'krp@nwu.edu '
_publ_contact_author_fax '847 491-7716 '
_publ_contact_author_phone '847 491-3505 '
_publ_section_title
;
 [pyH]2[Cu(py)4(MX6)2] (MX6= ZrF62-, NbOF52-, MoO2F42-; py = Pyridine):
 Rarely Observed Ordering of Metal Oxide Fluoride Anions
;
_journal_name_full 'Inorganic Chemistry'
_journal_page_first 76
_journal_page_last 80
_journal_paper_doi 10.1021/ic970951m
_journal_volume 37
_journal_year 1998
_chemical_compound_source 'hydro(solvato)thermal synthesis'
_chemical_formula_moiety 'C30 H32 Cu F8 N6 Mo2 O4 '
_chemical_formula_sum 'C30 H32 Cu F8 Mo2 N6 O4'
_chemical_formula_weight 948.04
_space_group_IT_number 15
_symmetry_cell_setting monoclinic
_symmetry_Int_Tables_number 15
_symmetry_space_group_name_Hall '-C 2yc'
_symmetry_space_group_name_H-M 'C 1 2/c 1'
_audit_creation_date 'Mon July 7 17:29:21 1997'
_audit_creation_method 'from TEXRAY.INF file'
_cell_angle_alpha 90
_cell_angle_beta 107.68(2)
_cell_angle_gamma 90
_cell_formula_units_Z 4
_cell_length_a 19.195(4)
_cell_length_b 11.316(3)
_cell_length_c 18.920(5)
_cell_measurement_reflns_used 25
_cell_measurement_temperature 153.2
_cell_measurement_theta_max 11.9
_cell_measurement_theta_min 11.0
_cell_volume 3915.5(17)
_computing_cell_refinement 'MSC/AFC Diffractometer Control'
_computing_data_collection 'MSC/AFC Diffractometer Control'
_computing_data_reduction teXsan
_computing_publication_material teXsan
_computing_structure_refinement teXsan
_computing_structure_solution SHELXS86
_diffrn_ambient_temperature 153.2
_diffrn_measurement_device CAD4
_diffrn_measurement_method 'omega/theta scans'
_diffrn_orient_matrix_UB_11 -0.04210
_diffrn_orient_matrix_UB_12 -0.04936
_diffrn_orient_matrix_UB_13 -0.02927
_diffrn_orient_matrix_UB_21 0.03296
_diffrn_orient_matrix_UB_22 -0.07028
_diffrn_orient_matrix_UB_23 0.00684
_diffrn_orient_matrix_UB_31 -0.01150
_diffrn_orient_matrix_UB_32 -0.02079
_diffrn_orient_matrix_UB_33 0.04662
_diffrn_radiation_monochromator graphite
_diffrn_radiation_source 'X-ray tube'
_diffrn_radiation_type MoKalpha
_diffrn_radiation_wavelength 0.7107
_diffrn_reflns_av_R_equivalents .0188
_diffrn_reflns_limit_h_max 21
_diffrn_reflns_limit_h_min -22
_diffrn_reflns_limit_k_max 0
_diffrn_reflns_limit_k_min -13
_diffrn_reflns_limit_l_max 22
_diffrn_reflns_limit_l_min 0
_diffrn_reflns_number 3905
_diffrn_reflns_theta_max 24.96
_diffrn_standards_decay_% 0.00
_diffrn_standards_interval_count 90
_diffrn_standards_number 3
_exptl_absorpt_coefficient_mu 1.246
_exptl_absorpt_correction_T_max 0.779
_exptl_absorpt_correction_T_min 0.704
_exptl_absorpt_correction_type analytical
_exptl_absorpt_process_details Tompa_analytical
_exptl_crystal_colour Blue
_exptl_crystal_density_diffrn 1.608
_exptl_crystal_density_meas 1.62(2)
_exptl_crystal_density_method 'floatation pycnometry'
_exptl_crystal_description equidimens
_exptl_crystal_F_000 1884.00
_exptl_crystal_size_max 0.380
_exptl_crystal_size_mid 0.280
_exptl_crystal_size_min 0.220
_refine_diff_density_max 0.32
_refine_diff_density_min -0.70
_refine_ls_extinction_coef 0.29924
_refine_ls_extinction_method Zachariasen_type_2_Gaussian_isotropic
_refine_ls_goodness_of_fit_obs 2.224
_refine_ls_hydrogen_treatment 'H(16) anisotropic, others idealized'
_refine_ls_matrix_type full
_refine_ls_number_parameters 237
_refine_ls_number_reflns 2976
_refine_ls_number_restraints 0
_refine_ls_R_factor_obs 0.0237
_refine_ls_shift/esd_max 0.0130
_refine_ls_structure_factor_coef F
_refine_ls_weighting_scheme sigma
_refine_ls_wR_factor_obs 0.0274
_reflns_number_observed 2976
_reflns_number_total 3777
_reflns_observed_criterion 3.00
_cod_data_source_file ic970951m_2.cif
_cod_data_source_block S37f
_cod_original_cell_volume 3915(1)
_cod_original_sg_symbol_Hall -C2/Cb
_cod_original_sg_symbol_H-M 'C 1 2/c 1 '
_cod_original_formula_sum 'C30 H32 Cu F8 N6 Mo2 O4 '
_cod_database_code 4322596

loop_
_symmetry_equiv_pos_as_xyz
'   +x,   +y,   +z'
'1/2+x,1/2+y,   +z'
'   -x,   +y,1/2-z'
1/2-x,1/2+y,1/2-z
'   -x,   -y,   -z'
'1/2-x,1/2-y,   -z'
'   +x,   -y,1/2+z'
1/2+x,1/2-y,1/2+z

loop_
_atom_site_aniso_label
_atom_site_aniso_U_11
_atom_site_aniso_U_22
_atom_site_aniso_U_33
_atom_site_aniso_U_12
_atom_site_aniso_U_13
_atom_site_aniso_U_23
Mo 0.0115(1) 0.0113(1) 0.0107(1) -0.0006(1) 0.00334(8) -0.0010(1)
Cu 0.0131(2) 0.0143(2) 0.0136(2) 0.0026(2) 0.0063(2) 0.0022(2)
F(1) 0.0140(7) 0.0133(8) 0.0160(8) -0.0024(6) 0.0033(6) -0.0026(7)
F(2) 0.0162(7) 0.0147(8) 0.0150(7) 0.0024(6) 0.0061(6) 0.0028(7)
F(3) 0.0150(7) 0.0197(9) 0.0193(8) -0.0004(6) 0.0096(6) -0.0006(7)
F(4) 0.0183(7) 0.0212(9) 0.0183(8) 0.0002(7) 0.0102(6) -0.0019(7)
O(1) 0.0187(9) 0.019(1) 0.0179(10) -0.0038(8) 0.0056(8) -0.0043(8)
O(2) 0.0154(9) 0.021(1) 0.0163(10) 0.0019(8) 0.0034(8) 0.0030(8)
N(1) 0.015(1) 0.015(1) 0.015(1) -0.0005(9) 0.0062(9) -0.0006(10)
N(2) 0.014(1) 0.016(1) 0.014(1) 0.0010(10) 0.0040(9) 0.0002(10)
N(3) 0.037(1) 0.040(2) 0.027(1) 0.015(1) 0.024(1) 0.016(1)
C(1) 0.040(2) 0.047(2) 0.040(2) -0.026(2) 0.028(1) -0.029(2)
C(2) 0.044(2) 0.066(3) 0.057(2) -0.040(2) 0.040(2) -0.034(2)
C(3) 0.029(2) 0.032(2) 0.027(2) -0.006(1) 0.020(1) -0.006(1)
C(4) 0.046(2) 0.054(2) 0.038(2) -0.028(2) 0.030(2) -0.031(2)
C(5) 0.036(2) 0.055(2) 0.041(2) -0.031(2) 0.026(1) -0.029(2)
C(6) 0.037(2) 0.015(2) 0.029(2) -0.001(1) -0.006(1) -0.003(1)
C(7) 0.035(2) 0.026(2) 0.030(2) -0.001(2) -0.018(2) -0.002(2)
C(8) 0.029(2) 0.020(2) 0.028(2) 0.009(1) -0.002(1) 0.004(1)
C(9) 0.033(2) 0.012(1) 0.032(2) 0.002(1) -0.004(1) -0.002(1)
C(10) 0.020(1) 0.018(2) 0.024(2) -0.002(1) -0.003(1) -0.004(1)
C(11) 0.055(2) 0.067(3) 0.047(2) 0.046(2) 0.035(2) 0.038(2)
C(12) 0.103(3) 0.144(4) 0.089(3) 0.104(3) 0.083(2) 0.084(3)
C(13) 0.129(3) 0.173(5) 0.101(3) 0.119(3) 0.104(3) 0.117(3)
C(14) 0.079(3) 0.096(3) 0.068(3) 0.072(2) 0.053(2) 0.064(2)
C(15) 0.038(2) 0.049(2) 0.038(2) 0.025(2) 0.023(1) 0.016(2)

loop_
_atom_site_label
_atom_site_fract_x
_atom_site_fract_y
_atom_site_fract_z
_atom_site_U_iso_or_equiv
_atom_site_thermal_displace_type
_atom_site_calc_flag
_atom_site_calc_attached_atom
Mo 0.85619(1) 0.21973(2) 0.36093(1) 0.01118(5) Uij ? ?
Cu 0.5000 0.0000 0.5000 0.0132(1) Uij ? ?
F(1) 0.92402(7) 0.3438(1) 0.42691(8) 0.0148(4) Uij ? ?
F(2) 0.92620(7) 0.1140(1) 0.44499(8) 0.0150(4) Uij ? ?
F(3) 0.80540(7) 0.2399(1) 0.43443(8) 0.0170(4) Uij ? ?
F(4) 0.93354(8) 0.2025(1) 0.31712(8) 0.0182(4) Uij ? ?
O(1) 0.80991(9) 0.0940(2) 0.32432(10) 0.0184(5) Uij ? ?
O(2) 0.80951(9) 0.3250(2) 0.30132(10) 0.0180(5) Uij ? ?
N(1) 0.5638(1) -0.0093(2) 0.4313(1) 0.0150(6) Uij ? ?
N(2) 0.4347(1) 0.1218(2) 0.4322(1) 0.0147(6) Uij ? ?
N(3) 0.8912(1) 0.0567(3) 0.5602(1) 0.0318(7) Uij ? ?
C(1) 0.6225(2) 0.0584(3) 0.4430(2) 0.0386(9) Uij ? ?
C(2) 0.6681(2) 0.0533(4) 0.3992(2) 0.051(1) Uij ? ?
C(3) 0.6534(2) -0.0233(3) 0.3409(2) 0.0270(8) Uij ? ?
C(4) 0.5931(2) -0.0931(3) 0.3285(2) 0.042(1) Uij ? ?
C(5) 0.5499(2) -0.0842(3) 0.3748(2) 0.041(1) Uij ? ?
C(6) 0.3804(2) 0.0913(3) 0.3719(2) 0.0309(9) Uij ? ?
C(7) 0.3344(2) 0.1725(3) 0.3265(2) 0.0366(9) Uij ? ?
C(8) 0.3438(2) 0.2909(3) 0.3436(2) 0.0282(8) Uij ? ?
C(9) 0.3998(2) 0.3237(3) 0.4052(2) 0.0287(8) Uij ? ?
C(10) 0.4438(2) 0.2373(3) 0.4479(2) 0.0228(8) Uij ? ?
C(11) 0.8348(2) 0.1018(4) 0.5785(2) 0.052(1) Uij ? ?
C(12) 0.8206(2) 0.0629(5) 0.6406(3) 0.100(2) Uij ? ?
C(13) 0.8643(3) -0.0218(5) 0.6828(3) 0.119(2) Uij ? ?
C(14) 0.9215(2) -0.0688(4) 0.6625(2) 0.074(1) Uij ? ?
C(15) 0.9344(2) -0.0269(3) 0.6003(2) 0.0390(10) Uij ? ?
H(1) 0.6336 0.1126 0.4832 0.0463 Uij ? ?
H(2) 0.7098 0.1033 0.4095 0.0607 Uij ? ?
H(3) 0.6843 -0.0279 0.3100 0.0323 Uij ? ?
H(4) 0.5808 -0.1474 0.2883 0.0504 Uij ? ?
H(5) 0.5083 -0.1340 0.3657 0.0492 Uij ? ?
H(6) 0.3733 0.0098 0.3597 0.0370 Uij ? ?
H(7) 0.2966 0.1470 0.2840 0.0439 Uij ? ?
H(8) 0.3124 0.3485 0.3135 0.0339 Uij ? ?
H(9) 0.4080 0.4047 0.4182 0.0344 Uij ? ?
H(10) 0.4824 0.2609 0.4904 0.0273 Uij ? ?
H(11) 0.8048 0.1607 0.5483 0.0627 Uij ? ?
H(12) 0.7807 0.0944 0.6544 0.1198 Uij ? ?
H(13) 0.8552 -0.0486 0.7268 0.1426 Uij ? ?
H(14) 0.9512 -0.1295 0.6913 0.0892 Uij ? ?
H(15) 0.9740 -0.0571 0.5855 0.0467 Uij ? ?
H(16) 0.901(2) 0.080(3) 0.515(2) 0.05(1) Uij ? ?

loop_
_atom_type_symbol
_atom_type_oxidation_number
_atom_type_number_in_cell
_atom_type_scat_dispersion_real
_atom_type_scat_dispersion_imag
_atom_type_scat_source
Mo 0 8 -1.683 0.686 'International Tables'
Cu 0 4 0.320 1.265 'International Tables'
O 0 16 0.011 0.006 'International Tables'
F 0 32 0.017 0.010 'International Tables'
N 0 24 0.006 0.003 'International Tables'
C 0 120 0.003 0.002 'International Tables'
H 0 128 0.000 0.000 'International Tables'

loop_
_geom_angle_atom_site_label_1
_geom_angle_atom_site_label_2
_geom_angle_atom_site_label_3
_geom_angle
_geom_angle_site_symmetry_1
_geom_angle_site_symmetry_2
_geom_angle_site_symmetry_3
_geom_angle_publ_flag
F(1) Mo F(2) 77.84(6) ? ? ? yes
F(1) Mo F(3) 81.26(6) ? ? ? yes
F(1) Mo F(4) 84.34(6) ? ? ? yes
F(1) Mo O(1) 165.70(7) ? ? ? yes
F(1) Mo O(2) 91.90(7) ? ? ? yes
F(2) Mo F(3) 82.55(6) ? ? ? yes
F(2) Mo F(4) 82.46(6) ? ? ? yes
F(2) Mo O(1) 88.12(7) ? ? ? yes
F(2) Mo O(2) 169.72(7) ? ? ? yes
F(3) Mo F(4) 161.07(6) ? ? ? yes
F(3) Mo O(1) 94.35(8) ? ? ? yes
F(3) Mo O(2) 96.61(8) ? ? ? yes
F(4) Mo O(1) 96.63(8) ? ? ? yes
F(4) Mo O(2) 96.08(8) ? ? ? yes
O(1) Mo O(2) 102.16(9) ? ? ? yes
N(1) Cu N(1) 180.0 ? ? ? yes
N(1) Cu N(2) 90.43(9) ? ? ? yes
N(1) Cu N(2) 89.57(9) ? ? ? yes
N(1) Cu N(2) 89.57(9) ? ? ? yes
N(1) Cu N(2) 90.43(9) ? ? ? yes
N(2) Cu N(2) 180.0 ? ? ? yes
Mo F(2) H(16) 118(1) ? ? ? no
Cu N(1) C(1) 120.6(2) ? ? ? yes
Cu N(1) C(5) 122.3(2) ? ? ? yes
C(1) N(1) C(5) 117.1(3) ? ? ? yes
Cu N(2) C(6) 122.3(2) ? ? ? yes
Cu N(2) C(10) 120.5(2) ? ? ? yes
C(6) N(2) C(10) 117.2(2) ? ? ? yes
C(11) N(3) H(16) 121(1) ? ? ? no
C(15) N(3) H(16) 116(1) ? ? ? no
N(1) C(1) C(2) 122.6(3) ? ? ? yes
N(1) C(1) H(1) 118.7 ? ? ? no
C(2) C(1) H(1) 118.7 ? ? ? no
C(2) C(1) H(2) 24.0 ? ? ? no
C(1) C(2) C(3) 120.1(3) ? ? ? yes
C(1) C(2) H(2) 120.0 ? ? ? no
C(3) C(2) H(2) 119.9 ? ? ? no
C(2) C(3) C(4) 117.6(3) ? ? ? yes
C(2) C(3) H(3) 121.2 ? ? ? no
C(4) C(3) H(3) 121.2 ? ? ? no
C(3) C(4) C(5) 119.4(3) ? ? ? yes
C(3) C(4) H(4) 120.3 ? ? ? no
C(5) C(4) H(4) 120.3 ? ? ? no
N(1) C(5) C(4) 123.1(3) ? ? ? yes
N(1) C(5) H(5) 118.4 ? ? ? no
C(4) C(5) H(5) 118.5 ? ? ? no
N(2) C(6) C(7) 123.1(3) ? ? ? yes
N(2) C(6) H(6) 118.4 ? ? ? no
C(7) C(6) H(6) 118.5 ? ? ? no
C(6) C(7) H(7) 120.4 ? ? ? no
C(8) C(7) H(7) 120.3 ? ? ? no
C(7) C(8) C(9) 118.3(3) ? ? ? yes
C(7) C(8) H(8) 120.8 ? ? ? no
C(9) C(8) H(8) 120.9 ? ? ? no
C(8) C(9) C(10) 119.1(3) ? ? ? yes
C(8) C(9) H(9) 120.4 ? ? ? no
C(10) C(9) H(9) 120.5 ? ? ? no
N(2) C(10) C(9) 123.0(3) ? ? ? yes
N(2) C(10) H(10) 118.5 ? ? ? no
C(9) C(10) H(10) 118.5 ? ? ? no
N(3) C(11) C(12) 119.6(3) ? ? ? yes
N(3) C(11) H(11) 120.2 ? ? ? no
C(12) C(11) H(11) 120.2 ? ? ? no
C(11) C(12) C(13) 119.1(3) ? ? ? yes
C(11) C(12) H(12) 120.5 ? ? ? no
C(13) C(12) H(12) 120.4 ? ? ? no
C(12) C(13) C(14) 120.7(4) ? ? ? yes
C(12) C(13) H(13) 119.7 ? ? ? no
C(14) C(13) H(13) 119.7 ? ? ? no
C(13) C(14) C(15) 118.5(3) ? ? ? yes
C(13) C(14) H(14) 120.7 ? ? ? no
C(15) C(14) H(14) 120.8 ? ? ? no
N(3) C(15) C(14) 119.7(3) ? ? ? yes
C(14) C(15) H(15) 120.2 ? ? ? no

loop_
_geom_bond_atom_site_label_1
_geom_bond_atom_site_label_2
_geom_bond_distance
_geom_bond_site_symmetry_1
_geom_bond_site_symmetry_2
_geom_bond_publ_flag
Mo F(1) 2.059(1) ? ? yes
Mo F(2) 2.114(1) ? ? yes
Mo F(3) 1.939(1) ? ? yes
Mo F(4) 1.918(2) ? ? yes
Mo O(1) 1.709(2) ? ? yes
Mo O(2) 1.697(2) ? ? yes
Cu N(1) 2.040(2) ? ? yes
Cu N(1) 2.040(2) ? ? yes
Cu N(2) 2.034(2) ? ? yes
Cu N(2) 2.034(2) ? ? yes
F(2) H(16) 1.59(3) ? ? yes
N(1) C(1) 1.325(4) ? ? yes
N(1) C(5) 1.327(4) ? ? yes
N(2) C(6) 1.336(3) ? ? yes
N(2) C(10) 1.340(4) ? ? yes
N(3) C(11) 1.336(4) ? ? yes
N(3) C(15) 1.332(4) ? ? yes
N(3) H(16) 0.96(3) ? ? yes
C(1) C(2) 1.378(4) ? ? yes
C(1) H(1) 0.950 ? ? no
C(2) C(3) 1.364(4) ? ? yes
C(2) H(2) 0.950 ? ? no
C(3) C(4) 1.362(4) ? ? yes
C(3) H(3) 0.950 ? ? no
C(4) C(5) 1.380(4) ? ? yes
C(4) H(4) 0.950 ? ? no
C(5) H(5) 0.950 ? ? no
C(6) C(7) 1.378(4) ? ? yes
C(6) H(6) 0.950 ? ? no
C(7) C(8) 1.378(4) ? ? yes
C(7) H(7) 0.950 ? ? no
C(8) C(9) 1.375(4) ? ? yes
C(8) H(8) 0.950 ? ? no
C(9) C(10) 1.382(4) ? ? yes
C(9) H(9) 0.950 ? ? no
C(10) H(10) 0.950 ? ? no
C(11) C(12) 1.356(5) ? ? yes
C(11) H(11) 0.950 ? ? no
C(12) C(13) 1.362(5) ? ? yes
C(12) H(12) 0.950 ? ? no
C(13) C(14) 1.375(5) ? ? yes
C(13) H(13) 0.950 ? ? no
C(13) H(14) 2.032 ? ? no
C(14) C(15) 1.361(5) ? ? yes
C(14) H(14) 0.951 ? ? no
C(15) H(15) 0.950 ? ? no
